data_4508283
loop_
_publ_author_name
'Demadis, Konstantinos D.'
'Panera, Aggeliki'
'Anagnostou, Zafeiria'
'Varouhas, Dimitris'
'Kirillov, Alexander M.'
'C\'isa\<rov\'a, Ivana'

_publ_section_title
;
 Disruption of &#x201C;Coordination Polymer&#x201D; Architecture in
 Cu2+Bis-Phosphonates and Carboxyphosphonates by Use of
 2,2&#x2032;-Bipyridine as Auxiliary Ligand: Structural Variability and
 Topological Analysis
;
_journal_issue 10
_journal_name_full 'Crystal Growth &amp; Design'
_journal_page_first 4480
_journal_paper_doi 10.1021/cg4009625
_journal_volume 13
_journal_year 2013
_chemical_formula_sum 'C13 H24 Cl Cu N3 O10 P2'
_chemical_formula_weight 543.28
_chemical_name_systematic
; 
 ? 
;
_space_group_IT_number 2
_symmetry_cell_setting triclinic
_symmetry_space_group_name_Hall '-P 1'
_symmetry_space_group_name_H-M 'P -1'
_atom_sites_solution_hydrogens geom
_atom_sites_solution_primary direct
_atom_sites_solution_secondary difmap
_audit_creation_method SHELXL-97
_cell_angle_alpha 100.0300(12)
_cell_angle_beta 90.0620(17)
_cell_angle_gamma 94.5440(16)
_cell_formula_units_Z 2
_cell_length_a 7.29500(10)
_cell_length_b 9.9610(3)
_cell_length_c 14.5310(4)
_cell_measurement_temperature 293(2)
_cell_volume 1036.38(4)
_computing_structure_refinement 'SHELXL-97 (Sheldrick, 1997)'
_computing_structure_solution 'SHELXS-97 (Sheldrick, 1990)'
_diffrn_ambient_temperature 293(2)
_diffrn_measured_fraction_theta_full 0.998
_diffrn_measured_fraction_theta_max 0.998
_diffrn_radiation_monochromator graphite
_diffrn_radiation_source 'fine-focus sealed tube'
_diffrn_radiation_type MoK\a
_diffrn_radiation_wavelength 0.71073
_diffrn_reflns_av_R_equivalents 0.0127
_diffrn_reflns_av_sigmaI/netI 0.0244
_diffrn_reflns_limit_h_max 9
_diffrn_reflns_limit_h_min -9
_diffrn_reflns_limit_k_max 12
_diffrn_reflns_limit_k_min -12
_diffrn_reflns_limit_l_max 18
_diffrn_reflns_limit_l_min -18
_diffrn_reflns_number 8577
_diffrn_reflns_theta_full 27.47
_diffrn_reflns_theta_max 27.47
_diffrn_reflns_theta_min 1.42
_exptl_absorpt_coefficient_mu 1.395
_exptl_crystal_density_diffrn 1.741
_exptl_crystal_density_method 'not measured'
_exptl_crystal_F_000 558
_refine_diff_density_max 0.390
_refine_diff_density_min -0.537
_refine_diff_density_rms 0.074
_refine_ls_extinction_coef 0.031(2)
_refine_ls_extinction_expression Fc^*^=kFc[1+0.001xFc^2^\l^3^/sin(2\q)]^-1/4^
_refine_ls_extinction_method SHELXL
_refine_ls_goodness_of_fit_ref 0.881
_refine_ls_hydrogen_treatment mixed
_refine_ls_matrix_type full
_refine_ls_number_parameters 272
_refine_ls_number_reflns 4738
_refine_ls_number_restraints 0
_refine_ls_restrained_S_all 0.881
_refine_ls_R_factor_all 0.0299
_refine_ls_R_factor_gt 0.0265
_refine_ls_shift/su_max 0.000
_refine_ls_shift/su_mean 0.000
_refine_ls_structure_factor_coef Fsqd
_refine_ls_weighting_details 'calc w=1/[\s^2^(Fo^2^)+(0.1000P)^2^+0.0000P] where P=(Fo^2^+2Fc^2^)/3'
_refine_ls_weighting_scheme calc
_refine_ls_wR_factor_gt 0.0980
_refine_ls_wR_factor_ref 0.1021
_reflns_number_gt 4335
_reflns_number_total 4738
_reflns_threshold_expression >2sigma(I)
_cod_data_source_file cg4009625_si_003.cif
_cod_data_source_block Cu(bpy)(PAM)(Cl)(H2O)H2O
_cod_depositor_comments
;
The following automatic conversions were performed:

'_symmetry_cell_setting' value 'Triclinic' changed to 'triclinic'
according to /home/saulius/struct/CIF-dictionaries/cif_core.dic
dictionary named 'cif_core.dic' version 2.4.2 from 2011-04-26.

Automatic conversion script
Id: cif_fix_values 1891 2012-01-12 08:04:46Z andrius 
;
_cod_original_sg_symbol_H-M P-1
_cod_database_code 4508283

loop_
_symmetry_equiv_pos_as_xyz
'x, y, z'
'-x, -y, -z'

loop_
_atom_site_label
_atom_site_type_symbol
_atom_site_fract_x
_atom_site_fract_y
_atom_site_fract_z
_atom_site_U_iso_or_equiv
_atom_site_adp_type
_atom_site_occupancy
_atom_site_symmetry_multiplicity
_atom_site_calc_flag
_atom_site_refinement_flags
Cu1 Cu 0.21955(3) 0.313389(18) 0.192493(12) 0.01582(10) Uani 1 1 d .
P2 P 0.15477(5) 0.36246(4) 0.41316(3) 0.01166(12) Uani 1 1 d .
P3 P 0.26749(5) 0.08255(4) 0.31753(3) 0.01281(12) Uani 1 1 d .
Cl4 Cl 0.59891(6) 0.41919(4) 0.23107(3) 0.02121(12) Uani 1 1 d .
O5 O 0.77240(15) 0.09537(12) 0.31578(9) 0.0225(3) Uani 1 1 d .
H5A H 0.8812 0.0503 0.3213 0.027 Uiso 1 1 d R
H5B H 0.7944 0.1739 0.3522 0.027 Uiso 1 1 d R
O6 O 0.49512(14) 0.28440(11) 0.41010(8) 0.0148(2) Uani 1 1 d .
H6 H 0.5050 0.3235 0.3549 0.018 Uiso 1 1 d R
N7 N 0.19131(18) 0.48519(14) 0.14087(9) 0.0164(3) Uani 1 1 d .
O8 O 0.16927(17) 0.76639(13) 0.40062(9) 0.0253(3) Uani 1 1 d .
H8A H 0.1209 0.7634 0.4570 0.030 Uiso 1 1 d R
H8B H 0.1394 0.8437 0.3850 0.030 Uiso 1 1 d R
O9 O 0.09571(15) -0.00365(11) 0.33245(8) 0.0170(2) Uani 1 1 d .
O10 O -0.03890(15) 0.32221(11) 0.43992(8) 0.0162(2) Uani 1 1 d .
O11 O 0.27684(17) 0.14120(12) 0.22852(8) 0.0191(3) Uani 1 1 d .
O12 O 0.17722(16) 0.40538(12) 0.31944(8) 0.0180(3) Uani 1 1 d .
O13 O 0.43366(15) -0.00760(11) 0.32350(8) 0.0164(2) Uani 1 1 d .
H13 H 0.5430 0.0342 0.3217 0.020 Uiso 1 1 d R
O14 O 0.24649(15) 0.48041(11) 0.49025(8) 0.0157(2) Uani 1 1 d .
H14 H 0.1745 0.5479 0.5171 0.019 Uiso 1 1 d R
C15 C 0.3440(3) 0.07822(19) -0.07260(13) 0.0259(4) Uani 1 1 d .
H15 H 0.3683 -0.0235 -0.0971 0.031 Uiso 1 1 d R
C16 C 0.2356(2) 0.47881(16) 0.05027(11) 0.0158(3) Uani 1 1 d .
O17 O -0.09194(16) 0.22847(14) 0.16226(9) 0.0249(3) Uani 1 1 d .
H17A H -0.1666 0.2965 0.1890 0.030 Uiso 1 1 d R
H17B H -0.1172 0.1669 0.1978 0.030 Uiso 1 1 d R
N18 N 0.27413(19) 0.24570(14) 0.05817(10) 0.0172(3) Uani 1 1 d .
C19 C 0.3087(2) 0.22536(15) 0.41772(11) 0.0126(3) Uani 1 1 d .
C20 C 0.3018(3) 0.11579(18) 0.02084(13) 0.0232(4) Uani 1 1 d .
H20 H 0.2943 0.0531 0.0700 0.028 Uiso 1 1 d R
C21 C 0.3215(2) 0.26242(17) 0.60030(11) 0.0169(3) Uani 1 1 d .
H21A H 0.3160 0.2117 0.6496 0.020 Uiso 1 1 d R
H21B H 0.2275 0.3334 0.6140 0.020 Uiso 1 1 d R
C22 C 0.3580(3) 0.1770(2) -0.12831(12) 0.0259(4) Uani 1 1 d .
H22 H 0.3863 0.1478 -0.1961 0.031 Uiso 1 1 d R
N23 N 0.49995(19) 0.34797(14) 0.60768(10) 0.0181(3) Uani 1 1 d .
H23A H 0.5167 0.3865 0.5638 0.022 Uiso 1 1 d R
H23B H 0.6068 0.2946 0.6079 0.022 Uiso 1 1 d R
H23C H 0.4944 0.4167 0.6599 0.022 Uiso 1 1 d R
C24 C 0.2992(2) 0.16421(16) 0.50772(11) 0.0156(3) Uani 1 1 d .
H24A H 0.4016 0.1024 0.5060 0.019 Uiso 1 1 d R
H24B H 0.1713 0.1051 0.5066 0.019 Uiso 1 1 d R
C25 C 0.1775(2) 0.71257(18) 0.05617(12) 0.0222(4) Uani 1 1 d .
H25 H 0.1783 0.7932 0.0284 0.027 Uiso 1 1 d R
C26 C 0.1428(2) 0.60422(17) 0.18982(12) 0.0198(3) Uani 1 1 d .
H26 H 0.1111 0.6076 0.2590 0.024 Uiso 1 1 d R
C27 C 0.2300(2) 0.58992(18) 0.00567(12) 0.0199(3) Uani 1 1 d .
H27 H 0.2625 0.5794 -0.0597 0.024 Uiso 1 1 d R
C28 C 0.1339(2) 0.71927(18) 0.14983(12) 0.0220(4) Uani 1 1 d .
H28 H 0.0951 0.8015 0.1879 0.026 Uiso 1 1 d R
C29 C 0.2830(2) 0.34086(16) 0.00297(11) 0.0153(3) Uani 1 1 d .
C30 C 0.3275(2) 0.31065(19) -0.09061(12) 0.0230(4) Uani 1 1 d .
H30 H 0.3350 0.3856 -0.1278 0.028 Uiso 1 1 d R

loop_
_atom_site_aniso_label
_atom_site_aniso_U_11
_atom_site_aniso_U_22
_atom_site_aniso_U_33
_atom_site_aniso_U_23
_atom_site_aniso_U_13
_atom_site_aniso_U_12
Cu1 0.02262(15) 0.01446(14) 0.01130(14) 0.00321(9) 0.00232(9) 0.00506(9)
P2 0.0129(2) 0.0110(2) 0.0113(2) 0.00187(15) 0.00176(14) 0.00264(14)
P3 0.0144(2) 0.0107(2) 0.0135(2) 0.00170(15) 0.00043(15) 0.00264(15)
Cl4 0.0227(2) 0.0231(2) 0.0186(2) 0.00473(16) 0.00586(16) 0.00432(16)
O5 0.0165(6) 0.0198(6) 0.0294(7) -0.0014(5) -0.0004(5) 0.0027(5)
O6 0.0122(5) 0.0170(6) 0.0154(6) 0.0032(4) 0.0015(4) 0.0009(4)
N7 0.0192(7) 0.0164(7) 0.0140(7) 0.0028(5) 0.0001(5) 0.0039(5)
O8 0.0294(7) 0.0249(7) 0.0253(7) 0.0118(5) 0.0098(5) 0.0093(5)
O9 0.0137(5) 0.0140(6) 0.0230(6) 0.0023(5) -0.0011(4) 0.0006(4)
O10 0.0145(5) 0.0151(6) 0.0188(6) 0.0025(4) 0.0025(4) 0.0020(4)
O11 0.0295(6) 0.0140(6) 0.0144(6) 0.0026(5) 0.0005(5) 0.0047(5)
O12 0.0236(6) 0.0184(6) 0.0136(6) 0.0048(5) 0.0032(4) 0.0070(5)
O13 0.0135(5) 0.0135(5) 0.0221(6) 0.0025(4) 0.0017(4) 0.0027(4)
O14 0.0162(5) 0.0135(6) 0.0167(6) -0.0005(4) 0.0009(4) 0.0033(4)
C15 0.0339(10) 0.0217(9) 0.0209(9) -0.0022(7) -0.0028(7) 0.0081(7)
C16 0.0147(7) 0.0183(8) 0.0139(8) 0.0018(6) -0.0011(6) 0.0008(6)
O17 0.0217(6) 0.0273(7) 0.0264(7) 0.0057(5) 0.0012(5) 0.0044(5)
N18 0.0196(7) 0.0168(7) 0.0147(7) 0.0009(5) -0.0008(5) 0.0027(5)
C19 0.0114(7) 0.0125(7) 0.0143(7) 0.0037(6) 0.0007(5) 0.0001(5)
C20 0.0304(9) 0.0185(9) 0.0207(9) 0.0017(7) 0.0005(7) 0.0058(7)
C21 0.0189(8) 0.0196(8) 0.0133(8) 0.0053(6) 0.0022(6) 0.0021(6)
C22 0.0308(10) 0.0300(10) 0.0153(8) -0.0030(7) 0.0021(7) 0.0088(7)
N23 0.0208(7) 0.0197(7) 0.0132(7) 0.0014(5) -0.0001(5) 0.0017(5)
C24 0.0192(8) 0.0143(7) 0.0143(8) 0.0042(6) -0.0005(6) 0.0032(6)
C25 0.0281(9) 0.0178(8) 0.0223(9) 0.0079(7) -0.0010(7) 0.0026(7)
C26 0.0232(8) 0.0195(8) 0.0167(8) 0.0016(6) 0.0005(6) 0.0056(6)
C27 0.0237(9) 0.0213(8) 0.0154(8) 0.0053(6) -0.0006(6) 0.0020(6)
C28 0.0264(9) 0.0176(8) 0.0211(9) -0.0003(7) -0.0016(7) 0.0051(6)
C29 0.0143(7) 0.0179(8) 0.0143(8) 0.0032(6) -0.0002(6) 0.0030(6)
C30 0.0265(9) 0.0270(9) 0.0166(8) 0.0052(7) 0.0006(7) 0.0061(7)

loop_
_atom_type_symbol
_atom_type_description
_atom_type_scat_dispersion_real
_atom_type_scat_dispersion_imag
_atom_type_scat_source
C C 0.0033 0.0016 'International Tables Vol C Tables 4.2.6.8 and 6.1.1.4'
H H 0.0000 0.0000 'International Tables Vol C Tables 4.2.6.8 and 6.1.1.4'
N N 0.0061 0.0033 'International Tables Vol C Tables 4.2.6.8 and 6.1.1.4'
O O 0.0106 0.0060 'International Tables Vol C Tables 4.2.6.8 and 6.1.1.4'
P P 0.1023 0.0942 'International Tables Vol C Tables 4.2.6.8 and 6.1.1.4'
Cu Cu 0.3201 1.2651 'International Tables Vol C Tables 4.2.6.8 and 6.1.1.4'
Cl Cl 0.1484 0.1585 'International Tables Vol C Tables 4.2.6.8 and 6.1.1.4'

loop_
_geom_angle_atom_site_label_1
_geom_angle_atom_site_label_2
_geom_angle_atom_site_label_3
_geom_angle
O12 Cu1 O11 95.13(5)
O12 Cu1 N18 171.75(5)
O11 Cu1 N18 92.10(5)
O12 Cu1 N7 91.83(5)
O11 Cu1 N7 171.17(5)
N18 Cu1 N7 80.60(6)
O12 Cu1 O17 94.88(5)
O11 Cu1 O17 90.77(5)
N18 Cu1 O17 88.98(5)
N7 Cu1 O17 94.05(5)
O12 P2 O10 116.35(7)
O12 P2 O14 108.55(7)
O10 P2 O14 110.33(6)
O12 P2 C19 107.59(7)
O10 P2 C19 111.80(7)
O14 P2 C19 101.07(6)
O9 P3 O11 116.86(7)
O9 P3 O13 106.96(6)
O11 P3 O13 110.04(6)
O9 P3 C19 110.06(7)
O11 P3 C19 108.33(7)
O13 P3 C19 103.82(7)
H5A O5 H5B 103.6
C19 O6 H6 109.5
C26 N7 C16 119.00(15)
C26 N7 Cu1 125.73(11)
C16 N7 Cu1 115.17(11)
H8A O8 H8B 106.2
P3 O11 Cu1 135.44(7)
P2 O12 Cu1 135.67(8)
P3 O13 H13 115.7
P2 O14 H14 117.8
C22 C15 C20 118.88(17)
C22 C15 H15 122.8
C20 C15 H15 118.3
N7 C16 C27 122.09(15)
N7 C16 C29 114.03(14)
C27 C16 C29 123.84(14)
Cu1 O17 H17A 108.1
Cu1 O17 H17B 107.3
H17A O17 H17B 100.6
C29 N18 C20 119.12(15)
C29 N18 Cu1 115.44(11)
C20 N18 Cu1 125.43(12)
O6 C19 C24 107.65(12)
O6 C19 P2 106.91(10)
C24 C19 P2 115.16(11)
O6 C19 P3 107.13(10)
C24 C19 P3 107.76(10)
P2 C19 P3 111.87(8)
N18 C20 C15 121.73(17)
N18 C20 H20 111.9
C15 C20 H20 126.3
N23 C21 C24 112.23(13)
N23 C21 H21A 108.6
C24 C21 H21A 109.1
N23 C21 H21B 102.8
C24 C21 H21B 116.6
H21A C21 H21B 107.1
C15 C22 C30 119.70(17)
C15 C22 H22 117.9
C30 C22 H22 122.4
C21 N23 H23A 112.5
C21 N23 H23B 113.2
H23A N23 H23B 103.8
C21 N23 H23C 107.5
H23A N23 H23C 106.0
H23B N23 H23C 113.8
C21 C24 C19 117.72(13)
C21 C24 H24A 105.9
C19 C24 H24A 107.4
C21 C24 H24B 109.1
C19 C24 H24B 107.4
H24A C24 H24B 109.1
C28 C25 C27 118.97(16)
C28 C25 H25 119.8
C27 C25 H25 121.1
N7 C26 C28 122.07(16)
N7 C26 H26 118.0
C28 C26 H26 119.9
C16 C27 C25 118.81(15)
C16 C27 H27 118.6
C25 C27 H27 122.6
C26 C28 C25 119.05(16)
C26 C28 H28 118.6
C25 C28 H28 122.4
N18 C29 C30 122.05(15)
N18 C29 C16 114.35(14)
C30 C29 C16 123.58(15)
C22 C30 C29 118.47(17)
C22 C30 H30 122.9
C29 C30 H30 118.6

loop_
_geom_bond_atom_site_label_1
_geom_bond_atom_site_label_2
_geom_bond_distance
Cu1 O12 1.9481(12)
Cu1 O11 1.9536(12)
Cu1 N18 2.0022(14)
Cu1 N7 2.0090(14)
Cu1 O17 2.3740(12)
P2 O12 1.5022(12)
P2 O10 1.5078(11)
P2 O14 1.5806(11)
P2 C19 1.8449(16)
P3 O9 1.4998(11)
P3 O11 1.5087(12)
P3 O13 1.5756(12)
P3 C19 1.8556(16)
O5 H5A 0.9525
O5 H5B 0.8676
O6 C19 1.4507(18)
O6 H6 0.9507
N7 C26 1.345(2)
N7 C16 1.348(2)
O8 H8A 0.8970
O8 H8B 0.8830
O13 H13 0.8729
O14 H14 0.9192
C15 C22 1.377(3)
C15 C20 1.386(2)
C15 H15 1.0434
C16 C27 1.380(2)
C16 C29 1.492(2)
O17 H17A 0.9344
O17 H17B 0.8770
N18 C29 1.342(2)
N18 C20 1.344(2)
C19 C24 1.535(2)
C20 H20 1.0269
C21 N23 1.492(2)
C21 C24 1.520(2)
C21 H21A 0.9457
C21 H21B 1.0187
C22 C30 1.384(3)
C22 H22 1.0038
N23 H23A 0.8037
N23 H23B 0.9782
N23 H23C 0.9329
C24 H24A 1.0025
C24 H24B 1.0622
C25 C28 1.389(2)
C25 C27 1.393(2)
C25 H25 0.9591
C26 C28 1.378(2)
C26 H26 1.0274
C27 H27 0.9687
C28 H28 0.9672
C29 C30 1.385(2)
C30 H30 0.9927
